data_7100136
loop_
_publ_author_name
'de Namor,Angela F. Danil'
'Eduardo E. Castellano'
'Samir Chahine'
'H. Donald Brooke Jenkins'
'Oscar E. Piro'

_publ_section_title
;
A Preliminary Observation of Additive Thermodynamic
Contribution of Pendant Arms to the Complexation of Calixarene
Derivatives with Mercury (II)
;
_journal_name_full 'Chemical Communications'
_journal_paper_doi 10.1039/b505408g
_journal_year 2005
_chemical_formula_moiety HgL(ClO4)2.2MeCN
_chemical_formula_sum 'C56 H76 Cl2 Hg N2 O12 S2'
_chemical_formula_weight 1304.80
_space_group_IT_number 56
_symmetry_cell_setting orthorhombic
_symmetry_space_group_name_Hall '-P 2ab 2ac'
_symmetry_space_group_name_H-M 'P c c n'
_cell_angle_alpha 90.00
_cell_angle_beta 90.00
_cell_angle_gamma 90.00
_cell_formula_units_Z 8
_cell_length_a 21.794(1)
_cell_length_b 45.754(1)
_cell_length_c 12.395(1)
_cell_measurement_temperature 100(2)
_cell_volume 12359.8(12)
_diffrn_ambient_temperature 100(2)
_exptl_crystal_density_diffrn 1.402
_cod_database_code 7100136

loop_
_symmetry_equiv_pos_as_xyz
'x, y, z'
'-x+1/2, -y+1/2, z'
'x+1/2, -y, -z+1/2'
'-x, y+1/2, -z+1/2'
'-x, -y, -z'
'x-1/2, y-1/2, -z'
'-x-1/2, y, z-1/2'
'x, -y-1/2, z-1/2'

loop_
_atom_site_label
_atom_site_type_symbol
_atom_site_fract_x
_atom_site_fract_y
_atom_site_fract_z
_atom_site_U_iso_or_equiv
_atom_site_adp_type
_atom_site_occupancy
_atom_site_calc_flag
_atom_site_refinement_flags
_atom_site_disorder_assembly
_atom_site_disorder_group
Hg Hg 0.405157(17) 0.037624(8) 0.76749(3) 0.03060(14) Uani 1 d . . .
C11 C 0.5635(5) 0.0789(2) 0.7860(10) 0.038(3) Uani 1 d . . .
C12 C 0.5939(5) 0.0777(2) 0.6872(10) 0.037(3) Uani 1 d . . .
C13 C 0.6574(5) 0.0766(2) 0.6858(10) 0.036(3) Uani 1 d . . .
H13 H 0.6778 0.0751 0.6183 0.043 Uiso 1 calc R . .
C14 C 0.6926(5) 0.0777(2) 0.7798(9) 0.036(2) Uani 1 d . . .
C15 C 0.6604(5) 0.0801(2) 0.8763(10) 0.041(3) Uani 1 d . . .
H15 H 0.6832 0.0815 0.9414 0.049 Uiso 1 calc R . .
C16 C 0.5968(5) 0.0806(2) 0.8833(9) 0.035(2) Uani 1 d . . .
C17 C 0.7630(5) 0.0764(2) 0.7714(8) 0.037(2) Uani 1 d . . .
C18 C 0.7815(6) 0.0487(3) 0.7121(12) 0.064(4) Uani 1 d . . .
H18A H 0.7649 0.0492 0.6387 0.096 Uiso 1 calc R . .
H18B H 0.7653 0.0317 0.7504 0.096 Uiso 1 calc R . .
H18C H 0.8264 0.0475 0.7091 0.096 Uiso 1 calc R . .
C19 C 0.7929(5) 0.0752(3) 0.8856(10) 0.055(3) Uani 1 d . . .
H19A H 0.8373 0.0725 0.8782 0.083 Uiso 1 calc R . .
H19B H 0.7755 0.0588 0.9263 0.083 Uiso 1 calc R . .
H19C H 0.7847 0.0935 0.9240 0.083 Uiso 1 calc R . .
C110 C 0.7859(5) 0.1031(3) 0.7152(10) 0.050(3) Uani 1 d . . .
H11A H 0.7713 0.1031 0.6404 0.076 Uiso 1 calc R . .
H11B H 0.8308 0.1032 0.7159 0.076 Uiso 1 calc R . .
H11C H 0.7705 0.1206 0.7523 0.076 Uiso 1 calc R . .
O1 O 0.4997(3) 0.07883(15) 0.7855(6) 0.0407(18) Uani 1 d . . .
C12' C 0.5569(5) 0.0791(2) 0.5828(9) 0.038(3) Uani 1 d . . .
H12A H 0.5814 0.0713 0.5222 0.046 Uiso 1 calc R . .
H12B H 0.5192 0.0672 0.5897 0.046 Uiso 1 calc R . .
C21 C 0.4796(4) 0.1210(2) 0.5617(8) 0.032(2) Uani 1 d . . .
C22 C 0.4652(5) 0.1506(2) 0.5500(7) 0.029(2) Uani 1 d . . .
C23 C 0.5134(5) 0.1699(2) 0.5334(8) 0.038(3) Uani 1 d . . .
H23 H 0.5046 0.1902 0.5266 0.045 Uiso 1 calc R . .
C24 C 0.5743(5) 0.1608(2) 0.5263(9) 0.035(2) Uani 1 d . . .
C25 C 0.5866(5) 0.1314(2) 0.5426(9) 0.035(2) Uani 1 d . . .
H25 H 0.6280 0.1249 0.5410 0.042 Uiso 1 calc R . .
C26 C 0.5401(4) 0.1107(2) 0.5614(8) 0.034(2) Uani 1 d . . .
C27 C 0.6277(5) 0.1828(2) 0.5103(10) 0.045(3) Uani 1 d . . .
C28 C 0.6824(6) 0.1681(3) 0.4564(15) 0.081(5) Uani 1 d . . .
H28A H 0.7132 0.1828 0.4378 0.121 Uiso 1 calc R . .
H28B H 0.6687 0.1581 0.3906 0.121 Uiso 1 calc R . .
H28C H 0.7003 0.1537 0.5060 0.121 Uiso 1 calc R . .
C29 C 0.6445(8) 0.1956(4) 0.6171(13) 0.098(6) Uani 1 d . . .
H29A H 0.6783 0.2095 0.6077 0.147 Uiso 1 calc R . .
H29B H 0.6575 0.1799 0.6660 0.147 Uiso 1 calc R . .
H29C H 0.6089 0.2057 0.6477 0.147 Uiso 1 calc R . .
C210 C 0.6053(7) 0.2074(3) 0.4347(13) 0.073(4) Uani 1 d . . .
H21A H 0.6391 0.2210 0.4208 0.109 Uiso 1 calc R . .
H21B H 0.5712 0.2179 0.4689 0.109 Uiso 1 calc R . .
H21C H 0.5914 0.1989 0.3664 0.109 Uiso 1 calc R . .
O2 O 0.4325(3) 0.10086(13) 0.5833(5) 0.0274(15) Uani 1 d . . .
C211 C 0.4045(5) 0.0894(2) 0.4870(8) 0.033(2) Uani 1 d . . .
H21D H 0.4364 0.0822 0.4367 0.039 Uiso 1 calc R . .
H21E H 0.3804 0.1048 0.4503 0.039 Uiso 1 calc R . .
C212 C 0.3629(5) 0.0644(2) 0.5210(8) 0.032(2) Uani 1 d . . .
H21F H 0.3392 0.0573 0.4580 0.038 Uiso 1 calc R . .
H21G H 0.3335 0.0712 0.5763 0.038 Uiso 1 calc R . .
S2 S 0.40971(11) 0.03461(5) 0.57585(16) 0.0250(5) Uani 1 d . . .
C213 C 0.3614(5) 0.0035(2) 0.5397(8) 0.031(2) Uani 1 d . . .
H21H H 0.3698 -0.0131 0.5888 0.037 Uiso 1 calc R . .
H21I H 0.3176 0.0088 0.5466 0.037 Uiso 1 calc R . .
C214 C 0.3753(5) -0.0052(2) 0.4249(7) 0.036(3) Uani 1 d . . .
H21J H 0.3699 0.0117 0.3774 0.055 Uiso 1 calc R . .
H21K H 0.3474 -0.0209 0.4026 0.055 Uiso 1 calc R . .
H21L H 0.4178 -0.0122 0.4200 0.055 Uiso 1 calc R . .
C23' C 0.4004(5) 0.1620(2) 0.5633(8) 0.034(2) Uani 1 d . . .
H23A H 0.3905 0.1753 0.5028 0.041 Uiso 1 calc R . .
H23B H 0.3713 0.1454 0.5607 0.041 Uiso 1 calc R . .
C31 C 0.3916(4) 0.1620(2) 0.7661(8) 0.030(2) Uani 1 d . . .
C32 C 0.3876(4) 0.1770(2) 0.8656(8) 0.029(2) Uani 1 d . . .
C33 C 0.3836(5) 0.2070(2) 0.8649(8) 0.031(2) Uani 1 d . . .
H33 H 0.3802 0.2168 0.9321 0.037 Uiso 1 calc R . .
C34 C 0.3843(5) 0.2235(2) 0.7709(9) 0.037(2) Uani 1 d . . .
C35 C 0.3885(5) 0.2082(2) 0.6731(9) 0.034(2) Uani 1 d . . .
H35 H 0.3885 0.2189 0.6075 0.041 Uiso 1 calc R . .
C36 C 0.3926(4) 0.1780(2) 0.6683(7) 0.028(2) Uani 1 d . . .
C37 C 0.3860(6) 0.2575(2) 0.7788(11) 0.050(3) Uani 1 d . . .
C38 C 0.3353(7) 0.2684(2) 0.8490(11) 0.064(4) Uani 1 d . . .
H38A H 0.3392 0.2896 0.8579 0.095 Uiso 1 calc R . .
H38B H 0.3377 0.2589 0.9197 0.095 Uiso 1 calc R . .
H38C H 0.2957 0.2639 0.8154 0.095 Uiso 1 calc R . .
C39 C 0.3899(11) 0.2705(3) 0.6725(11) 0.121(9) Uani 1 d . . .
H39A H 0.3527 0.2658 0.6315 0.182 Uiso 1 calc R . .
H39B H 0.4258 0.2628 0.6346 0.182 Uiso 1 calc R . .
H39C H 0.3937 0.2918 0.6794 0.182 Uiso 1 calc R . .
C310 C 0.4464(7) 0.2665(3) 0.8405(12) 0.067(4) Uani 1 d . . .
H31A H 0.4822 0.2595 0.8002 0.101 Uiso 1 calc R . .
H31B H 0.4463 0.2577 0.9126 0.101 Uiso 1 calc R . .
H31C H 0.4482 0.2878 0.8471 0.101 Uiso 1 calc R . .
O3 O 0.3954(3) 0.13222(14) 0.7678(5) 0.0338(16) Uani 1 d . . .
C34' C 0.3908(4) 0.1595(2) 0.9694(8) 0.031(2) Uani 1 d . . .
H34A H 0.3658 0.1415 0.9623 0.037 Uiso 1 calc R . .
H34B H 0.3742 0.1711 1.0300 0.037 Uiso 1 calc R . .
C41 C 0.4783(5) 0.1228(2) 0.9871(8) 0.030(2) Uani 1 d . . .
C42 C 0.5406(5) 0.1158(2) 1.0005(8) 0.033(2) Uani 1 d . . .
C43 C 0.5811(4) 0.1386(2) 1.0171(8) 0.035(2) Uani 1 d . . .
H43 H 0.6236 0.1344 1.0227 0.042 Uiso 1 calc R . .
C44 C 0.5624(5) 0.1673(2) 1.0259(9) 0.037(2) Uani 1 d . . .
C45 C 0.5001(5) 0.1731(2) 1.0112(8) 0.037(2) Uani 1 d . . .
H45 H 0.4864 0.1928 1.0147 0.044 Uiso 1 calc R . .
C46 C 0.4574(4) 0.1514(2) 0.9920(7) 0.028(2) Uani 1 d . . .
C47 C 0.6096(5) 0.1925(3) 1.0434(10) 0.046(3) Uani 1 d . . .
C48 C 0.6623(7) 0.1816(3) 1.1186(14) 0.082(5) Uani 1 d . . .
H48A H 0.6448 0.1742 1.1860 0.124 Uiso 1 calc R . .
H48B H 0.6902 0.1979 1.1344 0.124 Uiso 1 calc R . .
H48C H 0.6850 0.1659 1.0825 0.124 Uiso 1 calc R . .
C49 C 0.6353(8) 0.2005(4) 0.9340(13) 0.088(5) Uani 1 d . . .
H49A H 0.6605 0.1843 0.9069 0.132 Uiso 1 calc R . .
H49B H 0.6606 0.2181 0.9404 0.132 Uiso 1 calc R . .
H49C H 0.6015 0.2041 0.8837 0.132 Uiso 1 calc R . .
C410 C 0.5801(6) 0.2184(3) 1.0999(14) 0.072(5) Uani 1 d . . .
H41C H 0.5502 0.2276 1.0516 0.108 Uiso 1 calc R . .
H41D H 0.6119 0.2327 1.1190 0.108 Uiso 1 calc R . .
H41E H 0.5594 0.2117 1.1655 0.108 Uiso 1 calc R . .
O4 O 0.4370(3) 0.09993(13) 0.9624(5) 0.0296(15) Uani 1 d . . .
C411 C 0.4059(5) 0.0884(2) 1.0552(7) 0.030(2) Uani 1 d . . .
H41F H 0.3805 0.1037 1.0896 0.036 Uiso 1 calc R . .
H41G H 0.4359 0.0811 1.1088 0.036 Uiso 1 calc R . .
C412 C 0.3658(4) 0.0636(2) 1.0158(8) 0.029(2) Uani 1 d . . .
H41H H 0.3372 0.0709 0.9598 0.035 Uiso 1 calc R . .
H41I H 0.3412 0.0558 1.0764 0.035 Uiso 1 calc R . .
S4 S 0.41427(11) 0.03445(5) 0.9591(2) 0.0292(5) Uani 1 d . . .
C413 C 0.3707(5) 0.0017(2) 0.9990(9) 0.038(3) Uani 1 d . . .
H41J H 0.3262 0.0051 0.9879 0.046 Uiso 1 calc R . .
H41K H 0.3832 -0.0152 0.9542 0.046 Uiso 1 calc R . .
C414 C 0.3834(6) -0.0047(2) 1.1182(10) 0.051(3) Uani 1 d . . .
H41L H 0.4268 -0.0096 1.1276 0.077 Uiso 1 calc R . .
H41M H 0.3580 -0.0212 1.1418 0.077 Uiso 1 calc R . .
H41N H 0.3734 0.0126 1.1615 0.077 Uiso 1 calc R . .
C41' C 0.5638(5) 0.0848(2) 0.9891(9) 0.037(3) Uani 1 d . . .
H41A H 0.5922 0.0804 1.0493 0.044 Uiso 1 calc R . .
H41B H 0.5288 0.0711 0.9934 0.044 Uiso 1 calc R . .
Cl1 Cl 0.4788(2) -0.03644(12) 0.7244(4) 0.0299(9) Uani 0.687(12) d PG A 1
O11 O 0.4826(4) -0.0202(2) 0.6251(6) 0.067(4) Uiso 0.687(12) d PG A 1
O12 O 0.4591(4) -0.0174(2) 0.8100(6) 0.066(4) Uiso 0.687(12) d PG A 1
O13 O 0.4353(4) -0.05990(16) 0.7121(8) 0.066(4) Uiso 0.687(12) d PG A 1
O14 O 0.5382(3) -0.0483(2) 0.7502(7) 0.041(2) Uiso 0.687(12) d PG A 1
Cl1' Cl 0.4877(6) -0.0365(3) 0.7373(10) 0.0299(9) Uani 0.313(12) d PG A 2
O11' O 0.4865(10) -0.0052(3) 0.724(2) 0.078(10) Uiso 0.313(12) d PG A 2
O12' O 0.4645(11) -0.0439(5) 0.8426(11) 0.084(11) Uiso 0.313(12) d PG A 2
O13' O 0.4499(9) -0.0499(5) 0.6559(14) 0.060(8) Uiso 0.313(12) d PG A 2
O14' O 0.5498(7) -0.0468(5) 0.7268(18) 0.041(2) Uiso 0.313(12) d PG A 2
Cl2 Cl 0.24946(12) 0.04857(6) 0.7725(2) 0.0430(6) Uani 1 d . . .
O21 O 0.3025(3) 0.06883(17) 0.7723(6) 0.0453(19) Uani 1 d . . .
O22 O 0.2512(4) 0.03072(19) 0.6804(8) 0.065(3) Uani 1 d . . .
O23 O 0.2540(4) 0.03062(19) 0.8679(7) 0.062(2) Uani 1 d . . .
O24 O 0.1940(3) 0.0650(2) 0.7741(7) 0.055(2) Uani 1 d . . .
N5 N 0.2534(6) 0.1188(3) 0.5696(15) 0.093(5) Uani 1 d . . .
C51 C 0.2478(7) 0.1274(3) 0.6630(18) 0.076(5) Uani 1 d . . .
C52 C 0.2422(6) 0.1362(4) 0.7760(14) 0.086(5) Uani 1 d . . .
H52A H 0.1993 0.1345 0.7987 0.129 Uiso 1 calc R . .
H52B H 0.2559 0.1564 0.7841 0.129 Uiso 1 calc R . .
H52C H 0.2678 0.1234 0.8209 0.129 Uiso 1 calc R . .
N6 N 0.4065(5) 0.1534(3) 0.2744(8) 0.057(3) Uani 1 d . . .
C61 C 0.4523(6) 0.1420(2) 0.2743(9) 0.042(3) Uani 1 d . . .
C62 C 0.5124(6) 0.1281(3) 0.2769(9) 0.049(3) Uani 1 d . . .
H62A H 0.5333 0.1331 0.3444 0.074 Uiso 1 calc R . .
H62B H 0.5369 0.1349 0.2156 0.074 Uiso 1 calc R . .
H62C H 0.5074 0.1068 0.2725 0.074 Uiso 1 calc R . .

loop_
_atom_site_aniso_label
_atom_site_aniso_U_11
_atom_site_aniso_U_22
_atom_site_aniso_U_33
_atom_site_aniso_U_23
_atom_site_aniso_U_13
_atom_site_aniso_U_12
Hg 0.0310(2) 0.0353(2) 0.0254(2) -0.00802(17) -0.00499(16) 0.00385(17)
C11 0.030(6) 0.017(5) 0.068(8) -0.010(5) 0.000(5) 0.013(4)
C12 0.030(6) 0.021(5) 0.061(7) -0.011(5) -0.018(6) 0.006(5)
C13 0.031(6) 0.015(5) 0.061(7) -0.012(5) -0.012(5) 0.006(4)
C14 0.029(5) 0.019(5) 0.058(7) -0.013(5) -0.007(5) 0.008(4)
C15 0.046(7) 0.020(5) 0.057(7) -0.008(5) -0.014(6) 0.006(5)
C16 0.027(5) 0.017(5) 0.061(7) -0.007(5) -0.014(5) 0.001(4)
C17 0.034(6) 0.037(6) 0.038(6) -0.013(5) -0.010(5) 0.001(5)
C18 0.052(8) 0.056(8) 0.084(10) -0.025(7) -0.025(7) 0.019(7)
C19 0.035(7) 0.059(8) 0.071(9) -0.009(7) -0.017(6) 0.006(6)
C110 0.039(6) 0.048(7) 0.063(8) -0.007(6) -0.009(6) -0.005(6)
O1 0.029(4) 0.036(4) 0.057(5) -0.006(4) -0.009(4) 0.000(3)
C12' 0.037(6) 0.030(6) 0.047(6) -0.010(5) -0.003(5) 0.001(5)
C21 0.030(6) 0.032(6) 0.032(5) -0.010(4) -0.001(4) 0.000(4)
C22 0.036(6) 0.028(5) 0.025(5) -0.005(4) 0.007(4) 0.006(5)
C23 0.049(7) 0.024(5) 0.040(6) -0.006(5) 0.006(5) 0.006(5)
C24 0.036(6) 0.031(6) 0.040(6) -0.010(5) 0.001(5) -0.008(5)
C25 0.029(6) 0.027(5) 0.049(6) -0.015(5) 0.002(5) 0.000(4)
C26 0.027(5) 0.031(6) 0.045(6) -0.015(5) -0.006(5) 0.003(5)
C27 0.043(7) 0.024(6) 0.067(8) -0.010(5) -0.001(6) -0.009(5)
C28 0.054(9) 0.050(9) 0.139(15) -0.006(9) 0.031(9) -0.008(7)
C29 0.103(13) 0.103(14) 0.088(12) -0.030(10) 0.003(10) -0.063(11)
C210 0.074(10) 0.049(8) 0.096(11) 0.003(8) 0.016(9) -0.024(8)
O2 0.026(3) 0.025(4) 0.032(4) -0.005(3) -0.011(3) 0.003(3)
C211 0.046(6) 0.018(5) 0.033(5) 0.001(4) -0.014(5) 0.000(5)
C212 0.038(6) 0.024(5) 0.034(6) 0.000(4) -0.013(5) 0.003(4)
S2 0.0364(13) 0.0258(12) 0.0128(10) -0.0011(9) -0.0068(9) 0.0017(11)
C213 0.040(6) 0.021(5) 0.031(5) 0.002(4) 0.003(5) 0.001(4)
C214 0.052(7) 0.038(6) 0.019(5) -0.005(4) -0.006(5) -0.002(5)
C23' 0.045(6) 0.023(5) 0.035(6) 0.006(4) 0.002(5) 0.002(5)
C31 0.032(5) 0.025(5) 0.032(5) -0.001(4) 0.006(4) 0.002(4)
C32 0.027(5) 0.025(5) 0.034(6) 0.001(4) 0.005(4) 0.000(4)
C33 0.038(6) 0.022(5) 0.032(6) -0.001(4) 0.005(4) 0.001(4)
C34 0.046(6) 0.020(5) 0.046(6) 0.001(5) 0.016(5) 0.004(4)
C35 0.038(6) 0.025(6) 0.040(6) 0.010(5) 0.008(5) 0.010(4)
C36 0.028(5) 0.031(6) 0.027(5) 0.004(4) 0.000(4) 0.002(4)
C37 0.054(7) 0.022(6) 0.073(9) 0.005(6) 0.013(6) 0.002(5)
C38 0.101(11) 0.023(6) 0.067(9) -0.005(6) -0.007(8) 0.010(7)
C39 0.31(3) 0.013(6) 0.043(8) 0.001(6) -0.004(12) -0.003(11)
C310 0.076(10) 0.051(8) 0.074(10) 0.007(7) -0.015(8) -0.002(7)
O3 0.049(4) 0.017(3) 0.035(4) 0.007(3) -0.002(3) 0.009(3)
C34' 0.032(6) 0.029(6) 0.031(5) -0.001(4) 0.007(4) 0.005(4)
C41 0.041(6) 0.018(5) 0.031(5) -0.004(4) -0.004(4) -0.004(4)
C42 0.036(6) 0.027(5) 0.035(6) 0.001(4) -0.003(5) 0.003(5)
C43 0.024(5) 0.039(6) 0.042(6) 0.000(5) 0.000(4) -0.005(5)
C44 0.037(6) 0.027(6) 0.047(6) -0.006(5) 0.003(5) -0.007(5)
C45 0.045(6) 0.024(6) 0.042(6) 0.000(5) 0.005(5) -0.002(5)
C46 0.036(6) 0.022(5) 0.028(5) -0.005(4) 0.002(4) 0.001(4)
C47 0.041(7) 0.038(7) 0.058(8) 0.006(6) -0.004(5) -0.012(5)
C48 0.058(9) 0.072(10) 0.118(14) 0.009(9) -0.028(9) -0.030(8)
C49 0.096(13) 0.085(12) 0.084(11) 0.009(9) 0.010(10) -0.054(10)
C410 0.058(9) 0.036(7) 0.123(13) -0.025(8) -0.008(8) -0.018(6)
O4 0.039(4) 0.018(3) 0.032(4) 0.000(3) 0.005(3) -0.006(3)
C411 0.046(6) 0.018(5) 0.027(5) 0.001(4) -0.004(5) 0.003(5)
C412 0.035(6) 0.025(5) 0.027(5) -0.003(4) 0.002(4) -0.007(4)
S4 0.0361(14) 0.0193(12) 0.0323(13) -0.0021(10) -0.0026(10) -0.0010(11)
C413 0.047(6) 0.022(6) 0.044(6) -0.004(5) -0.007(5) 0.000(5)
C414 0.056(8) 0.025(6) 0.074(9) 0.013(6) 0.000(6) -0.005(5)
C41' 0.038(6) 0.023(5) 0.050(7) -0.004(5) -0.001(5) 0.001(5)
Cl1 0.027(2) 0.0292(12) 0.0338(17) 0.0010(13) 0.0034(15) 0.0018(13)
Cl1' 0.027(2) 0.0292(12) 0.0338(17) 0.0010(13) 0.0034(15) 0.0018(13)
Cl2 0.0327(13) 0.0558(16) 0.0405(14) 0.0035(13) 0.0003(12) 0.0060(12)
O21 0.036(4) 0.051(5) 0.049(5) 0.001(4) -0.003(4) 0.002(4)
O22 0.053(5) 0.067(6) 0.075(6) -0.042(5) 0.006(5) -0.011(5)
O23 0.050(5) 0.069(6) 0.068(6) 0.025(5) -0.013(4) -0.003(5)
O24 0.033(4) 0.076(6) 0.055(5) -0.001(4) 0.003(4) 0.009(4)
N5 0.060(8) 0.085(11) 0.134(13) 0.020(10) 0.019(9) 0.004(8)
C51 0.048(8) 0.050(9) 0.130(16) 0.011(10) 0.001(10) 0.004(7)
C52 0.040(8) 0.098(12) 0.120(14) -0.045(11) 0.011(8) 0.011(8)
N6 0.058(7) 0.057(7) 0.055(6) 0.002(5) -0.006(6) -0.005(6)
C61 0.051(7) 0.031(6) 0.043(6) -0.001(5) 0.002(6) -0.007(5)
C62 0.056(8) 0.049(7) 0.043(7) -0.005(6) 0.003(6) 0.001(6)

loop_
_geom_bond_atom_site_label_1
_geom_bond_atom_site_label_2
_geom_bond_distance
_geom_bond_site_symmetry_2
_geom_bond_publ_flag
Hg S2 2.381(2) . ?
Hg S4 2.388(2) . ?
Hg O21 2.655(7) . ?
Hg O11' 2.697(19) . ?
C11 O1 1.391(12) . ?
C11 C12 1.394(16) . ?
C11 C16 1.409(15) . ?
C12 C13 1.386(14) . ?
C12 C12' 1.526(15) . ?
C13 C14 1.396(15) . ?
C14 C15 1.392(16) . ?
C14 C17 1.538(14) . ?
C15 C16 1.390(14) . ?
C16 C41' 1.507(15) . ?
C17 C110 1.492(16) . ?
C17 C18 1.519(15) . ?
C17 C19 1.559(15) . ?
C12' C26 1.513(14) . ?
C21 C22 1.398(13) . ?
C21 C26 1.400(13) . ?
C21 O2 1.406(11) . ?
C22 C23 1.388(14) . ?
C22 C23' 1.513(14) . ?
C23 C24 1.392(15) . ?
C24 C25 1.389(14) . ?
C24 C27 1.552(14) . ?
C25 C26 1.406(14) . ?
C27 C29 1.493(18) . ?
C27 C28 1.523(17) . ?
C27 C210 1.543(18) . ?
O2 C211 1.439(11) . ?
C211 C212 1.520(13) . ?
C212 S2 1.832(9) . ?
S2 C213 1.828(10) . ?
C213 C214 1.509(13) . ?
C23' C36 1.503(14) . ?
C31 O3 1.366(11) . ?
C31 C32 1.415(13) . ?
C31 C36 1.416(13) . ?
C32 C33 1.371(13) . ?
C32 C34' 1.519(13) . ?
C33 C34 1.390(14) . ?
C34 C35 1.404(15) . ?
C34 C37 1.559(14) . ?
C35 C36 1.385(13) . ?
C37 C39 1.448(18) . ?
C37 C38 1.494(17) . ?
C37 C310 1.576(18) . ?
C34' C46 1.524(13) . ?
C41 C46 1.386(13) . ?
C41 C42 1.406(14) . ?
C41 O4 1.415(11) . ?
C42 C43 1.382(14) . ?
C42 C41' 1.511(13) . ?
C43 C44 1.379(14) . ?
C44 C45 1.394(15) . ?
C44 C47 1.560(14) . ?
C45 C46 1.380(14) . ?
C47 C49 1.512(18) . ?
C47 C410 1.519(17) . ?
C47 C48 1.561(18) . ?
O4 C411 1.437(11) . ?
C411 C412 1.512(13) . ?
C412 S4 1.841(10) . ?
S4 C413 1.842(10) . ?
C413 C414 1.532(16) . ?
Cl1 O13 1.4401 . ?
Cl1 O12 1.4402 . ?
Cl1 O14 1.4402 . ?
Cl1 O11 1.4403 . ?
Cl1' O14' 1.4402 . ?
Cl1' O11' 1.4402 . ?
Cl1' O13' 1.4403 . ?
Cl1' O12' 1.4404 . ?
Cl2 O22 1.403(8) . ?
Cl2 O24 1.424(8) . ?
Cl2 O23 1.443(9) . ?
Cl2 O21 1.482(8) . ?
N5 C51 1.23(2) . ?
C51 C52 1.46(2) . ?
N6 C61 1.125(15) . ?
C61 C62 1.457(17) . ?
